data_1536854
loop_
_publ_author_name
'Rastsvetaeva, R.K.'
'Khomyakov, A.P.'
'Rekhlova, O.Yu.'

_publ_section_title
;
 Crystal structure of a new natural Na,K,Fe-silicate
;
_journal_name_full Kristallografiya
_journal_page_first 892
_journal_page_last 897
_journal_volume 36
_journal_year 1991
_chemical_formula_sum 'Fe0.9 H14 K3 Mg0.1 Mn0.7 Na4 O29 Si8 Ti0.4'
_chemical_name_systematic 'Na4 K3 (Fe0.9 Mn0.7 Ti0.4 Mg0.1) Si8 O22 (H2 O)7'
_space_group_IT_number 2
_symmetry_space_group_name_Hall '-P 1'
_symmetry_space_group_name_H-M 'P -1'
_cell_angle_alpha 103.491
_cell_angle_beta 96.96
_cell_angle_gamma 91.945
_cell_formula_units_Z 1
_cell_length_a 10.244
_cell_length_b 11.924
_cell_length_c 5.276
_cell_volume 620.766
_citation_journal_id_ASTM KRISAJ
_cod_data_source_file Rastsvetaeva_KRISAJ_1991_1159.cif
_cod_data_source_block H14Fe0.9K3Mg0.1Mn0.7Na4O29Si8Ti0.4
_cod_original_cell_volume 620.7664
_cod_original_formula_sum 'H14 Fe0.9 K3 Mg0.1 Mn0.7 Na4 O29 Si8 Ti0.4'
_cod_database_code 1536854

loop_
_symmetry_equiv_pos_as_xyz
x,y,z
-x,-y,-z

loop_
_atom_site_label
_atom_site_type_symbol
_atom_site_fract_x
_atom_site_fract_y
_atom_site_fract_z
_atom_site_occupancy
_atom_site_U_iso_or_equiv
Na1 Na+1 0.9705 0.8648 0.4696 1 0.0
O14 O-2 0.8518 0.1133 0.8154 1 0.0
K1 K+1 0.5505 0.1366 0.8268 1 0.0
Si1 Si+4 0.7348 0.2783 0.4224 1 0.0
Si4 Si+4 0.6835 0.8086 0.6982 1 0.0
H3 H+1 0.81 0.04 0.26 1 0.0
O9 O-2 0.6812 0.3386 0.1795 1 0.0
Ti1 Ti+4 0.0035 0.4252 0.7039 0.2 0.0
O10 O-2 0.6707 0.1491 0.3595 1 0.0
O4 O-2 0.8715 0.6898 0.1759 1 0.0
Fe1 Fe+2 0.0035 0.4252 0.7039 0.45 0.0
H5 H+1 0.81 0.12 0.66 1 0.0
O1 O-2 0.6745 0.3528 0.6855 1 0.0
Si3 Si+4 0.7343 0.4144 0.9886 1 0.0
O2 O-2 0.8913 0.2868 0.4723 1 0.0
O11 O-2 0.574 0.9053 0.729 1 0.0
O7 O-2 0.6637 0.536 0.0563 1 0.0
O13 O-2 0.8624 0.9923 0.2607 1 0.0
Mg1 Mg+2 0.0035 0.4252 0.7039 0.05 0.0
O12 O-2 0.8924 0.5486 0.5781 1 0.0
H4 H+1 0.85 0.03 0.8 1 0.0
O3 O-2 0.6489 0.723 0.8897 1 0.0
H6 H+1 0.83 0.55 0.52 1 0.0
Si2 Si+4 0.7163 0.6726 0.1325 1 0.0
Na2 Na+1 0.9955 0.7343 0.8831 1 0.0
O5 O-2 0.891 0.432 0.0192 1 0.0
K2 K+1 0.5 0.5 0.5 1 0.0
O8 O-2 0.6498 0.7308 0.3928 1 0.0
H2 H+1 0.5 0.87 0.68 1 0.0
H1 H+1 0.86 0.94 0.14 1 0.0
O6 O-2 0.8293 0.8636 0.7716 1 0.0
Mn1 Mn+2 0.0035 0.4252 0.7039 0.35 0.0
